data_1528683
loop_
_publ_author_name
'Leclaire, A.'
'Raveau, B.'

_publ_section_title
;
 A new Mo(III) cadmium diphosphate Cd5 Mo2 (P2 O7)4
;
_journal_name_full 'Solid State Sciences'
_journal_page_first 332
_journal_page_last 336
_journal_volume 8
_journal_year 2006
_chemical_formula_sum 'Cd5 Mo2 O28 P8'
_chemical_name_systematic 'Cd5 Mo2 (P2 O7)4'
_space_group_IT_number 15
_symmetry_space_group_name_Hall '-C 2yc'
_symmetry_space_group_name_H-M 'C 1 2/c 1'
_cell_angle_alpha 90
_cell_angle_beta 97.816
_cell_angle_gamma 90
_cell_formula_units_Z 4
_cell_length_a 8.8977
_cell_length_b 9.9956
_cell_length_c 24.212
_cell_volume 2133.358
_citation_journal_id_ASTM SSSCFJ
_cod_data_source_file Leclaire_SSSCFJ_2006_891.cif
_cod_data_source_block Cd5Mo2O28P8
_cod_database_code 1528683

loop_
_symmetry_equiv_pos_as_xyz
x,y,z
-x,y,-z+1/2
-x,-y,-z
x,-y,z-1/2
x+1/2,y+1/2,z
-x+1/2,y+1/2,-z+1/2
-x+1/2,-y+1/2,-z
x+1/2,-y+1/2,z-1/2

loop_
_atom_site_label
_atom_site_type_symbol
_atom_site_fract_x
_atom_site_fract_y
_atom_site_fract_z
_atom_site_occupancy
_atom_site_U_iso_or_equiv
O5 O-2 0.5643 0.4865 0.62693 1 0.0
Cd1 Cd+2 0 0.79711 0.25 1 0.0
Mo1 Mo+3 0.37542 0.34556 0.616971 1 0.0
O4 O-2 0.2064 0.5046 0.596 1 0.0
Cd2 Cd+2 0.23146 0.654 0.365602 1 0.0
O14 O-2 0.0998 0.4876 0.68663 1 0.0
O13 O-2 0.1752 0.3615 0.77199 1 0.0
O1 O-2 0.3492 0.3634 0.6994 1 0.0
P2 P+5 0.55927 0.63682 0.61504 1 0.0
O3 O-2 0.5657 0.1996 0.63049 1 0.0
Cd3 Cd+2 0.19053 0.48755 0.492556 1 0.0
O7 O-2 0.5105 0.1451 0.50253 1 0.0
P4 P+5 0.24619 0.44721 0.73069 1 0.0
O10 O-2 0.5466 0.3489 0.44404 1 0.0
O6 O-2 0.3896 0.3576 0.52494 1 0.0
P3 P+5 0.57351 0.04704 0.6255 1 0.0
O12 O-2 0.3194 0.5714 0.7551 1 0.0
O8 O-2 0.6762 0.3436 0.53804 1 0.0
O11 O-2 0.4234 -0.0115 0.59941 1 0.0
O9 O-2 0.4747 0.7104 0.65663 1 0.0
O2 O-2 0.2096 0.1919 0.60563 1 0.0
P1 P+5 0.52937 0.29578 0.50473 1 0.0
